data_1576905
loop_
_publ_author_name
'Chen, Guo-Yang'
'Lin, Hao-Wei'
'Ablez, Abdusalam'
'Guo, Xin-Pin'
'Ren, Yu-Wei'
'Luo, Jia-Hua'
'Zou, Qing-Hua'
'Du, Ke-Zhao'
'Wang, Ze-Ping'
'Huang, Xiao-Ying'

_publ_section_title
;
 A dicationic ionic liquid strategy to enhance the thermal stability of
 manganese bromide scintillators.
;
_journal_issue 11
_journal_name_full 'Chemical science'
_journal_page_first 5532
_journal_page_last 5541
_journal_paper_doi 10.1039/d5sc07813j
_journal_volume 17
_journal_year 2026
_chemical_formula_sum 'C16 H34 Br4 Mn N2'
_chemical_formula_weight 629.03
_space_group_crystal_system monoclinic
_space_group_IT_number 14
_space_group_name_Hall '-P 2ybc'
_space_group_name_H-M_alt 'P 1 21/c 1'
_atom_sites_solution_hydrogens geom
_audit_creation_date 2025-11-20
_audit_creation_method
;
Olex2 1.5
(compiled 2025.07.13 svn.rb7424aed for OlexSys, GUI svn.r7314)
;
_audit_update_record
;
2025-12-10 deposited with the CCDC.	2026-01-13 downloaded from the CCDC.
;
_cell_angle_alpha 90
_cell_angle_beta 90.827(7)
_cell_angle_gamma 90
_cell_formula_units_Z 4
_cell_length_a 10.8247(7)
_cell_length_b 16.1344(8)
_cell_length_c 13.9638(10)
_cell_measurement_reflns_used 3333
_cell_measurement_temperature 450(2)
_cell_measurement_theta_max 31.4678
_cell_measurement_theta_min 1.9289
_cell_volume 2438.5(3)
_computing_molecular_graphics 'Olex2 1.5 (Dolomanov et al., 2009)'
_computing_publication_material 'Olex2 1.5 (Dolomanov et al., 2009)'
_computing_structure_refinement 'SHELXL-2019/2 (Sheldrick, 2019)'
_diffrn_ambient_temperature 450(2)
_diffrn_detector_area_resol_mean 10.000
_diffrn_measured_fraction_theta_full 0.992
_diffrn_measured_fraction_theta_max 0.989
_diffrn_measurement_device_type 'XtaLAB Synergy R, HyPix'
_diffrn_measurement_method '\w scans'
_diffrn_radiation_type MoK\a
_diffrn_radiation_wavelength 0.71073
_diffrn_reflns_av_R_equivalents 0.1089
_diffrn_reflns_av_unetI/netI 0.1004
_diffrn_reflns_Laue_measured_fraction_full 0.992
_diffrn_reflns_Laue_measured_fraction_max 0.989
_diffrn_reflns_limit_h_max 13
_diffrn_reflns_limit_h_min -13
_diffrn_reflns_limit_k_max 20
_diffrn_reflns_limit_k_min -20
_diffrn_reflns_limit_l_max 17
_diffrn_reflns_limit_l_min -17
_diffrn_reflns_number 20282
_diffrn_reflns_point_group_measured_fraction_full 0.992
_diffrn_reflns_point_group_measured_fraction_max 0.989
_diffrn_reflns_theta_full 25.242
_diffrn_reflns_theta_max 26.370
_diffrn_reflns_theta_min 2.266
_diffrn_source 'micro-focus sealed X-ray tube'
_exptl_absorpt_coefficient_mu 7.097
_exptl_absorpt_correction_T_max 1.00000
_exptl_absorpt_correction_T_min 0.52864
_exptl_absorpt_correction_type multi-scan
_exptl_absorpt_process_details
;
CrysAlisPro 1.171.42.90a (Rigaku Oxford Diffraction, 2023)
Empirical absorption correction using spherical harmonics,
implemented in SCALE3 ABSPACK scaling algorithm.
;
_exptl_crystal_colour green
_exptl_crystal_density_diffrn 1.713
_exptl_crystal_description flake
_exptl_crystal_F_000 1236
_exptl_crystal_size_max 0.2
_exptl_crystal_size_mid 0.2
_exptl_crystal_size_min 0.15
_refine_diff_density_max 0.527
_refine_diff_density_min -0.380
_refine_diff_density_rms 0.092
_refine_ls_extinction_method none
_refine_ls_goodness_of_fit_ref 1.041
_refine_ls_hydrogen_treatment constr
_refine_ls_matrix_type full
_refine_ls_number_parameters 210
_refine_ls_number_reflns 4928
_refine_ls_number_restraints 462
_refine_ls_restrained_S_all 1.088
_refine_ls_R_factor_all 0.1974
_refine_ls_R_factor_gt 0.0882
_refine_ls_shift/su_max 0.000
_refine_ls_shift/su_mean 0.000
_refine_ls_structure_factor_coef Fsqd
_refine_ls_weighting_details 'w=1/[\s^2^(Fo^2^)+(0.0809P)^2^+6.3216P] where P=(Fo^2^+2Fc^2^)/3'
_refine_ls_weighting_scheme calc
_refine_ls_wR_factor_gt 0.1930
_refine_ls_wR_factor_ref 0.2460
_reflns_Friedel_coverage 0.000
_reflns_number_gt 2143
_reflns_number_total 4928
_reflns_threshold_expression 'I > 2\s(I)'
_cod_data_source_file d5sc07813j3.cif
_cod_data_source_block X
_cod_database_code 1576905
_shelx_shelxl_version_number 2019/3
_shelx_space_group_comment
;
The symmetry employed for this shelxl refinement is uniquely defined
by the following loop, which should always be used as a source of
symmetry information in preference to the above space-group names.
They are only intended as comments.
;
_shelx_estimated_absorpt_t_max 0.416
_shelx_estimated_absorpt_t_min 0.331
_olex2_refinement_description
;
1. Restrained distances
 C1-C2 = C2-C3 = C3-C4 = C4-C5 = C10-C11 = C11-C12 = C12-C13 = C13-C14
 1.55 with sigma of 0.015
 N1-C1 = N1-C5 = N2-C10 = N2-C14 = N1-C6 = N1-C15 = N2-C9 = N2-C16
 1.4 with sigma of 0.015
 C1-C5 = C1-C15 = C1-C6 = C5-C6 = C5-C15 = C6-C15 = C9-C10 = C9-C14 = C9-C16 =
 C10-C14 = C10-C16 = C14-C16 = C6-C8 = C7-C9 = N1-C7 = N2-C8
 2.45 with sigma of 0.01
 C1-C3 = C2-C4 = C3-C5 = C1-C5 = C10-C12 = C11-C13 = C12-C14 = C10-C14
 2.45 with sigma of 0.02
 C6-C7 = C7-C8 = C8-C9
 1.55 with sigma of 0.015
 H9A-H14B = H7B-H15C
 2.1 with sigma of 0.01
2. Rigid bond restraints
 N2, C9
 with sigma for 1-2 distances of 0.001 and sigma for 1-3 distances of 0.001
 C4, C5
 with sigma for 1-2 distances of 0.001 and sigma for 1-3 distances of 0.001
 N2, C10
 with sigma for 1-2 distances of 0.001 and sigma for 1-3 distances of 0.001
3. Uiso/Uaniso restraints and constraints
N1 \\sim N2 \\sim C1 \\sim C2 \\sim C3 \\sim C4 \\sim C5 \\sim C6 \\sim C7
\\sim C8 \\sim C9 \\sim C10 \\sim C11 \\sim C12 \\sim C13 \\sim C14 \\sim C15
\\sim C16: within 3.8A with sigma of 0.04 and sigma for terminal atoms of 0.08
within 3.8A
4.a Secondary CH2 refined with riding coordinates:
 C1(H1A,H1B), C2(H2A,H2B), C3(H3A,H3B), C4(H4A,H4B), C5(H5A,H5B), C6(H6A,H6B),
 C7(H7A,H7B), C8(H8A,H8B), C9(H9A,H9B), C10(H10A,H10B), C11(H11A,H11B),
 C12(H12A,H12B), C13(H13A,H13B), C14(H14A,H14B)
4.b Idealised Me refined as rotating group:
 C15(H15A,H15B,H15C), C16(H16A,H16B,H16C)
;
_olex2_submission_special_instructions 'No special instructions were received'

loop_
_space_group_symop_operation_xyz
'x, y, z'
'-x, y+1/2, -z+1/2'
'-x, -y, -z'
'x, -y-1/2, z-1/2'

loop_
_atom_site_label
_atom_site_type_symbol
_atom_site_fract_x
_atom_site_fract_y
_atom_site_fract_z
_atom_site_U_iso_or_equiv
_atom_site_adp_type
_atom_site_occupancy
_atom_site_site_symmetry_order
_atom_site_calc_flag
_atom_site_refinement_flags_posn
_atom_site_refinement_flags_adp
_atom_site_refinement_flags_occupancy
_atom_site_disorder_assembly
_atom_site_disorder_group
Mn1 Mn 0.21137(16) 0.56616(9) 0.76244(12) 0.0907(5) Uani 1 1 d . . . . .
Br1 Br 0.25677(15) 0.43337(7) 0.84995(12) 0.1278(6) Uani 1 1 d . . . . .
Br2 Br 0.28880(17) 0.56981(10) 0.59522(11) 0.1384(6) Uani 1 1 d . . . . .
Br3 Br 0.30455(14) 0.68452(8) 0.85373(10) 0.1208(6) Uani 1 1 d . . . . .
Br4 Br -0.01829(13) 0.58219(11) 0.75745(13) 0.1401(6) Uani 1 1 d . . . . .
N1 N 0.1051(10) 0.3147(6) 0.5400(7) 0.143(4) Uani 1 1 d D U . . .
N2 N -0.2919(10) 0.1095(6) 0.3342(7) 0.143(3) Uani 1 1 d D U . . .
C1 C 0.1943(11) 0.3469(9) 0.4694(9) 0.180(5) Uani 1 1 d D U . . .
H1A H 0.206931 0.405429 0.482056 0.215 Uiso 1 1 calc R U . . .
H1B H 0.156690 0.342316 0.406108 0.215 Uiso 1 1 calc R U . . .
C2 C 0.3202(16) 0.3053(12) 0.4668(11) 0.205(6) Uani 1 1 d D U . . .
H2A H 0.312145 0.251416 0.436659 0.246 Uiso 1 1 calc R U . . .
H2B H 0.375654 0.338537 0.428697 0.246 Uiso 1 1 calc R U . . .
C3 C 0.3737(13) 0.2951(12) 0.5652(13) 0.200(6) Uani 1 1 d D U . . .
H3A H 0.401089 0.348615 0.588866 0.240 Uiso 1 1 calc R U . . .
H3B H 0.445284 0.259078 0.562275 0.240 Uiso 1 1 calc R U . . .
C4 C 0.2832(17) 0.2593(11) 0.6334(12) 0.208(6) Uani 1 1 d D U . . .
H4A H 0.320395 0.257419 0.696975 0.250 Uiso 1 1 calc R U . . .
H4B H 0.263872 0.202897 0.614326 0.250 Uiso 1 1 calc R U . . .
C5 C 0.1659(12) 0.3088(10) 0.6367(7) 0.198(6) Uani 1 1 d D U . . .
H5A H 0.109508 0.282906 0.681044 0.238 Uiso 1 1 calc R U . . .
H5B H 0.184227 0.364100 0.660161 0.238 Uiso 1 1 calc R U . . .
C6 C 0.0576(12) 0.2319(7) 0.5125(9) 0.176(5) Uani 1 1 d D U . . .
H6A H 0.126942 0.194164 0.507208 0.211 Uiso 1 1 calc R U . . .
H6B H 0.005364 0.211527 0.563217 0.211 Uiso 1 1 calc R U . . .
C7 C -0.0127(14) 0.2309(9) 0.4227(10) 0.177(5) Uani 1 1 d D U . . .
H7A H 0.042288 0.221776 0.369409 0.212 Uiso 1 1 calc R U . . .
H7B H -0.054279 0.283518 0.413125 0.212 Uiso 1 1 calc DR U . . .
C8 C -0.1094(13) 0.1594(10) 0.4278(10) 0.179(5) Uani 1 1 d D U . . .
H8A H -0.068531 0.107839 0.444703 0.215 Uiso 1 1 calc R U . . .
H8B H -0.169877 0.171708 0.476326 0.215 Uiso 1 1 calc R U . . .
C9 C -0.1685(10) 0.1518(9) 0.3371(9) 0.191(5) Uani 1 1 d D U . . .
H9A H -0.113589 0.121705 0.295182 0.230 Uiso 1 1 calc DR U . . .
H9B H -0.178794 0.206955 0.310525 0.230 Uiso 1 1 calc R U . . .
C10 C -0.2932(14) 0.0358(7) 0.3941(8) 0.177(5) Uani 1 1 d D U . . .
H10A H -0.299345 0.053176 0.460368 0.212 Uiso 1 1 calc R U . . .
H10B H -0.214754 0.007512 0.387468 0.212 Uiso 1 1 calc R U . . .
C11 C -0.3927(15) -0.0239(10) 0.3738(10) 0.166(5) Uani 1 1 d D U . . .
H11A H -0.471101 0.000636 0.391123 0.199 Uiso 1 1 calc R U . . .
H11B H -0.380127 -0.072701 0.413299 0.199 Uiso 1 1 calc R U . . .
C12 C -0.3988(15) -0.0496(7) 0.2705(10) 0.147(5) Uani 1 1 d D U . . .
H12A H -0.328111 -0.084340 0.256721 0.177 Uiso 1 1 calc R U . . .
H12B H -0.472792 -0.082387 0.259577 0.177 Uiso 1 1 calc R U . . .
C13 C -0.4001(16) 0.0222(9) 0.2036(9) 0.168(5) Uani 1 1 d D U . . .
H13A H -0.380216 0.002672 0.140003 0.202 Uiso 1 1 calc R U . . .
H13B H -0.482970 0.045024 0.200808 0.202 Uiso 1 1 calc R U . . .
C14 C -0.3169(13) 0.0858(8) 0.2294(6) 0.178(5) Uani 1 1 d D U . . .
H14A H -0.344964 0.135623 0.196894 0.213 Uiso 1 1 calc R U . . .
H14B H -0.237855 0.071383 0.202163 0.213 Uiso 1 1 calc DR U . . .
C15 C 0.0000(13) 0.3750(10) 0.5474(12) 0.247(9) Uani 1 1 d D U . . .
H15A H 0.023987 0.420122 0.588390 0.371 Uiso 1 1 calc R U . . .
H15B H -0.070439 0.347395 0.573706 0.371 Uiso 1 1 calc R U . . .
H15C H -0.020841 0.395867 0.484878 0.371 Uiso 1 1 calc DR U . . .
C16 C -0.3895(12) 0.1693(8) 0.3623(11) 0.176(6) Uani 1 1 d D U . . .
H16A H -0.380527 0.219612 0.326401 0.264 Uiso 1 1 calc R U . . .
H16B H -0.381609 0.181101 0.429457 0.264 Uiso 1 1 calc R U . . .
H16C H -0.469353 0.145655 0.349097 0.264 Uiso 1 1 calc R U . . .

loop_
_atom_site_aniso_label
_atom_site_aniso_U_11
_atom_site_aniso_U_22
_atom_site_aniso_U_33
_atom_site_aniso_U_23
_atom_site_aniso_U_13
_atom_site_aniso_U_12
Mn1 0.0969(12) 0.0805(10) 0.0945(12) -0.0004(8) -0.0015(9) -0.0047(8)
Br1 0.1508(13) 0.0924(9) 0.1397(13) 0.0223(7) -0.0112(10) -0.0045(7)
Br2 0.1631(14) 0.1536(13) 0.0989(10) -0.0065(8) 0.0174(9) 0.0084(10)
Br3 0.1579(13) 0.0971(8) 0.1073(10) -0.0038(7) -0.0047(8) -0.0330(8)
Br4 0.0957(10) 0.1742(15) 0.1502(14) 0.0234(10) -0.0056(9) -0.0030(9)
N1 0.160(9) 0.154(9) 0.115(8) -0.015(7) -0.023(7) 0.008(8)
N2 0.205(9) 0.108(6) 0.116(8) 0.006(5) -0.031(8) -0.034(6)
C1 0.206(13) 0.170(11) 0.161(11) 0.033(10) -0.045(11) 0.002(10)
C2 0.203(13) 0.232(14) 0.181(13) -0.006(12) 0.016(12) 0.018(12)
C3 0.200(13) 0.195(13) 0.205(14) -0.004(12) -0.041(12) 0.035(11)
C4 0.256(13) 0.194(13) 0.173(12) 0.028(11) -0.039(12) 0.037(10)
C5 0.217(12) 0.214(12) 0.164(12) 0.015(11) -0.040(11) 0.011(9)
C6 0.196(11) 0.190(11) 0.139(10) 0.005(10) -0.031(9) 0.014(10)
C7 0.203(12) 0.154(10) 0.174(11) -0.006(10) -0.028(10) -0.002(10)
C8 0.209(12) 0.193(11) 0.135(10) 0.007(10) -0.029(10) -0.031(10)
C9 0.199(10) 0.189(11) 0.185(11) 0.024(10) -0.031(10) -0.049(8)
C10 0.236(12) 0.152(9) 0.140(10) 0.045(7) -0.034(10) -0.042(10)
C11 0.207(12) 0.148(10) 0.143(11) 0.041(9) -0.004(10) -0.031(10)
C12 0.181(12) 0.113(9) 0.147(11) 0.017(8) -0.017(10) -0.014(8)
C13 0.218(13) 0.161(11) 0.126(10) -0.010(9) -0.028(10) -0.046(10)
C14 0.240(13) 0.163(11) 0.130(10) 0.043(9) 0.007(10) -0.027(10)
C15 0.26(2) 0.213(17) 0.27(2) -0.069(16) -0.014(17) 0.095(16)
C16 0.190(15) 0.183(14) 0.156(13) 0.037(11) 0.011(12) -0.015(12)

loop_
_atom_type_symbol
_atom_type_description
_atom_type_scat_dispersion_real
_atom_type_scat_dispersion_imag
_atom_type_scat_source
C C 0.0033 0.0016 'International Tables Vol C Tables 4.2.6.8 and 6.1.1.4'
H H 0.0000 0.0000 'International Tables Vol C Tables 4.2.6.8 and 6.1.1.4'
N N 0.0061 0.0033 'International Tables Vol C Tables 4.2.6.8 and 6.1.1.4'
Mn Mn 0.3368 0.7283 'International Tables Vol C Tables 4.2.6.8 and 6.1.1.4'
Br Br -0.2901 2.4595 'International Tables Vol C Tables 4.2.6.8 and 6.1.1.4'

loop_
_geom_angle_atom_site_label_1
_geom_angle_atom_site_label_2
_geom_angle_atom_site_label_3
_geom_angle
_geom_angle_site_symmetry_1
_geom_angle_site_symmetry_3
_geom_angle_publ_flag
Br2 Mn1 Br1 114.19(8) . . ?
Br2 Mn1 Br3 108.72(8) . . ?
Br2 Mn1 Br4 108.61(9) . . ?
Br3 Mn1 Br1 109.20(8) . . ?
Br4 Mn1 Br1 106.82(8) . . ?
Br4 Mn1 Br3 109.21(8) . . ?
C1 N1 C5 109.9(7) . . ?
C1 N1 C15 108.7(8) . . ?
C5 N1 C15 107.7(8) . . ?
C6 N1 C1 111.7(8) . . ?
C6 N1 C5 108.8(8) . . ?
C6 N1 C15 110.0(8) . . ?
C9 N2 C14 106.5(7) . . ?
C10 N2 C9 111.9(7) . . ?
C10 N2 C14 110.0(7) . . ?
C10 N2 C16 111.4(8) . . ?
C16 N2 C9 109.5(7) . . ?
C16 N2 C14 107.3(7) . . ?
N1 C1 H1A 108.1 . . ?
N1 C1 H1B 108.1 . . ?
N1 C1 C2 116.9(10) . . ?
H1A C1 H1B 107.3 . . ?
C2 C1 H1A 108.1 . . ?
C2 C1 H1B 108.1 . . ?
C1 C2 H2A 109.4 . . ?
C1 C2 H2B 109.4 . . ?
H2A C2 H2B 108.0 . . ?
C3 C2 C1 111.3(11) . . ?
C3 C2 H2A 109.4 . . ?
C3 C2 H2B 109.4 . . ?
C2 C3 H3A 109.1 . . ?
C2 C3 H3B 109.1 . . ?
C2 C3 C4 112.4(12) . . ?
H3A C3 H3B 107.9 . . ?
C4 C3 H3A 109.1 . . ?
C4 C3 H3B 109.1 . . ?
C3 C4 H4A 109.2 . . ?
C3 C4 H4B 109.2 . . ?
C3 C4 C5 112.2(12) . . ?
H4A C4 H4B 107.9 . . ?
C5 C4 H4A 109.2 . . ?
C5 C4 H4B 109.2 . . ?
N1 C5 C4 111.5(10) . . ?
N1 C5 H5A 109.3 . . ?
N1 C5 H5B 109.3 . . ?
C4 C5 H5A 109.3 . . ?
C4 C5 H5B 109.3 . . ?
H5A C5 H5B 108.0 . . ?
N1 C6 H6A 108.7 . . ?
N1 C6 H6B 108.7 . . ?
H6A C6 H6B 107.6 . . ?
C7 C6 N1 114.1(8) . . ?
C7 C6 H6A 108.7 . . ?
C7 C6 H6B 108.7 . . ?
C6 C7 H7A 110.1 . . ?
C6 C7 H7B 110.1 . . ?
C6 C7 C8 108.2(9) . . ?
H7A C7 H7B 108.4 . . ?
C8 C7 H7A 110.1 . . ?
C8 C7 H7B 110.1 . . ?
C7 C8 H8A 110.0 . . ?
C7 C8 H8B 110.0 . . ?
H8A C8 H8B 108.4 . . ?
C9 C8 C7 108.6(9) . . ?
C9 C8 H8A 110.0 . . ?
C9 C8 H8B 110.0 . . ?
N2 C9 H9A 108.0 . . ?
N2 C9 H9B 108.0 . . ?
C8 C9 N2 117.0(9) . . ?
C8 C9 H9A 108.0 . . ?
C8 C9 H9B 108.0 . . ?
H9A C9 H9B 107.3 . . ?
N2 C10 H10A 108.3 . . ?
N2 C10 H10B 108.3 . . ?
N2 C10 C11 116.0(9) . . ?
H10A C10 H10B 107.4 . . ?
C11 C10 H10A 108.3 . . ?
C11 C10 H10B 108.3 . . ?
C10 C11 H11A 109.0 . . ?
C10 C11 H11B 109.0 . . ?
C10 C11 C12 112.9(11) . . ?
H11A C11 H11B 107.8 . . ?
C12 C11 H11A 109.0 . . ?
C12 C11 H11B 109.0 . . ?
C11 C12 H12A 109.0 . . ?
C11 C12 H12B 109.0 . . ?
H12A C12 H12B 107.8 . . ?
C13 C12 C11 112.8(10) . . ?
C13 C12 H12A 109.0 . . ?
C13 C12 H12B 109.0 . . ?
C12 C13 H13A 108.8 . . ?
C12 C13 H13B 108.8 . . ?
H13A C13 H13B 107.6 . . ?
C14 C13 C12 114.0(11) . . ?
C14 C13 H13A 108.8 . . ?
C14 C13 H13B 108.8 . . ?
N2 C14 H14A 106.8 . . ?
N2 C14 H14B 106.8 . . ?
C13 C14 N2 122.0(9) . . ?
C13 C14 H14A 106.8 . . ?
C13 C14 H14B 106.8 . . ?
H14A C14 H14B 106.7 . . ?
N1 C15 H15A 109.5 . . ?
N1 C15 H15B 109.5 . . ?
N1 C15 H15C 109.5 . . ?
H15A C15 H15B 109.5 . . ?
H15A C15 H15C 109.5 . . ?
H15B C15 H15C 109.5 . . ?
N2 C16 H16A 109.5 . . ?
N2 C16 H16B 109.5 . . ?
N2 C16 H16C 109.5 . . ?
H16A C16 H16B 109.5 . . ?
H16A C16 H16C 109.5 . . ?
H16B C16 H16C 109.5 . . ?

loop_
_geom_bond_atom_site_label_1
_geom_bond_atom_site_label_2
_geom_bond_distance
_geom_bond_site_symmetry_2
_geom_bond_publ_flag
Mn1 Br1 2.5115(19) . ?
Mn1 Br2 2.493(2) . ?
Mn1 Br3 2.5004(19) . ?
Mn1 Br4 2.499(2) . ?
N1 C1 1.485(10) . ?
N1 C5 1.496(10) . ?
N1 C6 1.480(10) . ?
N1 C15 1.501(10) . ?
N2 C9 1.500(9) . ?
N2 C10 1.455(10) . ?
N2 C14 1.532(9) . ?
N2 C16 1.487(10) . ?
C1 H1A 0.9700 . ?
C1 H1B 0.9700 . ?
C1 C2 1.519(12) . ?
C2 H2A 0.9700 . ?
C2 H2B 0.9700 . ?
C2 C3 1.492(12) . ?
C3 H3A 0.9700 . ?
C3 H3B 0.9700 . ?
C3 C4 1.492(13) . ?
C4 H4A 0.9700 . ?
C4 H4B 0.9700 . ?
C4 C5 1.501(12) . ?
C5 H5A 0.9700 . ?
C5 H5B 0.9700 . ?
C6 H6A 0.9700 . ?
C6 H6B 0.9700 . ?
C6 C7 1.459(11) . ?
C7 H7A 0.9700 . ?
C7 H7B 0.9700 . ?
C7 C8 1.559(12) . ?
C8 H8A 0.9700 . ?
C8 H8B 0.9700 . ?
C8 C9 1.416(11) . ?
C9 H9A 0.9700 . ?
C9 H9B 0.9700 . ?
C10 H10A 0.9700 . ?
C10 H10B 0.9700 . ?
C10 C11 1.469(12) . ?
C11 H11A 0.9700 . ?
C11 H11B 0.9700 . ?
C11 C12 1.502(12) . ?
C12 H12A 0.9700 . ?
C12 H12B 0.9700 . ?
C12 C13 1.488(11) . ?
C13 H13A 0.9700 . ?
C13 H13B 0.9700 . ?
C13 C14 1.408(11) . ?
C14 H14A 0.9700 . ?
C14 H14B 0.9700 . ?
C15 H15A 0.9600 . ?
C15 H15B 0.9600 . ?
C15 H15C 0.9600 . ?
C16 H16A 0.9600 . ?
C16 H16B 0.9600 . ?
C16 H16C 0.9600 . ?

loop_
_geom_hbond_atom_site_label_D
_geom_hbond_atom_site_label_H
_geom_hbond_atom_site_label_A
_geom_hbond_distance_DH
_geom_hbond_distance_HA
_geom_hbond_distance_DA
_geom_hbond_angle_DHA
_geom_hbond_site_symmetry_A
_geom_hbond_publ_flag
C1 H1B Br4 0.97 2.97 3.846(12) 150.2 3_566 yes
C5 H5B Br1 0.97 2.97 3.713(11) 134.2 . yes
C8 H8B Br3 0.97 2.81 3.758(18) 165.7 2_546 yes
C14 H14A Br3 0.97 3.02 3.886(12) 149.4 3_566 yes
C16 H16A Br3 0.96 3.08 3.948(14) 152.0 3_566 yes
C16 H16B Br3 0.96 3.13 4.065(15) 165.4 2_546 yes

loop_
_geom_torsion_atom_site_label_1
_geom_torsion_atom_site_label_2
_geom_torsion_atom_site_label_3
_geom_torsion_atom_site_label_4
_geom_torsion
_geom_torsion_site_symmetry_1
_geom_torsion_site_symmetry_2
_geom_torsion_site_symmetry_3
_geom_torsion_site_symmetry_4
_geom_torsion_publ_flag
N1 C1 C2 C3 -47(2) . . . . ?
N1 C6 C7 C8 -151.0(13) . . . . ?
N2 C10 C11 C12 53.2(19) . . . . ?
C1 N1 C5 C4 -53.7(14) . . . . ?
C1 N1 C6 C7 -63.2(15) . . . . ?
C1 C2 C3 C4 48(2) . . . . ?
C2 C3 C4 C5 -55(2) . . . . ?
C3 C4 C5 N1 58.1(19) . . . . ?
C5 N1 C1 C2 49.5(15) . . . . ?
C5 N1 C6 C7 175.3(13) . . . . ?
C6 N1 C1 C2 -71.4(15) . . . . ?
C6 N1 C5 C4 68.9(14) . . . . ?
C6 C7 C8 C9 -173.5(15) . . . . ?
C7 C8 C9 N2 -159.0(13) . . . . ?
C9 N2 C10 C11 -161.3(13) . . . . ?
C9 N2 C14 C13 157.9(15) . . . . ?
C10 N2 C9 C8 -43.0(17) . . . . ?
C10 N2 C14 C13 36.5(17) . . . . ?
C10 C11 C12 C13 -51(2) . . . . ?
C11 C12 C13 C14 42(2) . . . . ?
C12 C13 C14 N2 -37(2) . . . . ?
C14 N2 C9 C8 -163.2(14) . . . . ?
C14 N2 C10 C11 -43.1(15) . . . . ?
C15 N1 C1 C2 167.1(13) . . . . ?
C15 N1 C5 C4 -171.9(12) . . . . ?
C15 N1 C6 C7 57.6(15) . . . . ?
C16 N2 C9 C8 81.1(16) . . . . ?
C16 N2 C10 C11 75.8(15) . . . . ?
C16 N2 C14 C13 -84.9(16) . . . . ?
